data_4305709
loop_
_publ_author_name
'Andreas Kempter'
'Christian Gemel'
'Roland A. Fischer'

_publ_section_title
;
Oxidative Addition of Group 13 and 14 Metal Halides and Alkyls to Ga(DDP)
(DDP = Bulky Bisimidinate)
;
_journal_name_full 'Inorganic Chemistry'
_journal_page_first 7279
_journal_page_last 7285
_journal_paper_doi 10.1021/ic800690z
_journal_volume 47
_journal_year 2008
_chemical_formula_sum 'C72 H96 Cl3 Ga3 N4'
_chemical_formula_weight 1444.04
_chemical_name_systematic
; 
 ? 
;
_space_group_IT_number 14
_symmetry_cell_setting monoclinic
_symmetry_space_group_name_Hall '-P 2ybc'
_symmetry_space_group_name_H-M 'P 1 21/c 1'
_atom_sites_solution_hydrogens geom
_atom_sites_solution_primary direct
_atom_sites_solution_secondary difmap
_audit_creation_method SHELXL-97
_cell_angle_alpha 90.00
_cell_angle_beta 104.506(7)
_cell_angle_gamma 90.00
_cell_formula_units_Z 4
_cell_length_a 14.5470(14)
_cell_length_b 20.3303(18)
_cell_length_c 24.2913(14)
_cell_measurement_reflns_used 200
_cell_measurement_temperature 113(2)
_cell_measurement_theta_max 25
_cell_measurement_theta_min 0
_cell_volume 6955.0(10)
_computing_cell_refinement
;
CrysAlis RED, Oxford Diffraction Ltd.,
Version 1.170.32 (release 06.06.2003 CrysAlis170 VC++)
(compiled Jun  6 2003,13:53:32)
;
_computing_data_collection
;
CrysAlis CCD, Oxford Diffraction Ltd.,
Version 1.170.32 (release 06.06.2003 CrysAlis170 VC++)
(compiled Jun  6 2003,13:53:32)
;
_computing_data_reduction
;
CrysAlis RED, Oxford Diffraction Ltd.,
Version 1.170.32 (release 06.06.2003 CrysAlis170 VC++)
(compiled Jun  6 2003,13:53:32)
;
_computing_structure_refinement 'SHELXL-97 (Sheldrick, 1997)'
_computing_structure_solution 'SHELXS-97 (Sheldrick, 1990)'
_diffrn_ambient_temperature 113(2)
_diffrn_detector_area_resol_mean 'not measured'
_diffrn_measured_fraction_theta_full 0.990
_diffrn_measured_fraction_theta_max 0.990
_diffrn_measurement_device_type 'multiwire proportional'
_diffrn_measurement_method 'phi and omega scans'
_diffrn_radiation_monochromator graphite
_diffrn_radiation_source 'fine-focus sealed tube'
_diffrn_radiation_type MoK\a
_diffrn_radiation_wavelength 0.71073
_diffrn_reflns_av_R_equivalents 0.2223
_diffrn_reflns_av_sigmaI/netI 0.6548
_diffrn_reflns_limit_h_max 18
_diffrn_reflns_limit_h_min -18
_diffrn_reflns_limit_k_max 26
_diffrn_reflns_limit_k_min -25
_diffrn_reflns_limit_l_max 31
_diffrn_reflns_limit_l_min -24
_diffrn_reflns_number 50468
_diffrn_reflns_theta_full 27.58
_diffrn_reflns_theta_max 27.58
_diffrn_reflns_theta_min 2.71
_diffrn_standards_decay_% 'not measured'
_diffrn_standards_interval_count 'not measured'
_diffrn_standards_interval_time 'not measured'
_diffrn_standards_number 'not measured'
_exptl_absorpt_coefficient_mu 1.311
_exptl_absorpt_correction_T_max 0.877
_exptl_absorpt_correction_T_min 0.854
_exptl_absorpt_correction_type empirical
_exptl_absorpt_process_details none
_exptl_crystal_colour colourless
_exptl_crystal_density_diffrn 1.273
_exptl_crystal_density_meas ?
_exptl_crystal_density_method .
_exptl_crystal_description prism
_exptl_crystal_F_000 2800
_exptl_crystal_size_max 0.15
_exptl_crystal_size_mid 0.10
_exptl_crystal_size_min 0.10
_refine_diff_density_max 0.485
_refine_diff_density_min -0.546
_refine_diff_density_rms 0.073
_refine_ls_extinction_method none
_refine_ls_goodness_of_fit_ref 0.478
_refine_ls_hydrogen_treatment mixed
_refine_ls_matrix_type full
_refine_ls_number_parameters 760
_refine_ls_number_reflns 15967
_refine_ls_number_restraints 0
_refine_ls_restrained_S_all 0.478
_refine_ls_R_factor_all 0.2155
_refine_ls_R_factor_gt 0.0436
_refine_ls_shift/su_max 0.262
_refine_ls_shift/su_mean 0.014
_refine_ls_structure_factor_coef Fsqd
_refine_ls_weighting_details 'calc w=1/[\s^2^(Fo^2^)+(0.0000P)^2^+0.0000P] where P=(Fo^2^+2Fc^2^)/3'
_refine_ls_weighting_scheme calc
_refine_ls_wR_factor_gt 0.0527
_refine_ls_wR_factor_ref 0.0678
_reflns_number_gt 3569
_reflns_number_total 15967
_reflns_threshold_expression >2sigma(I)
_cod_data_source_file ic800690z-file002_3.cif
_cod_data_source_block (DDPGaCl)2GaCl_(3)
_cod_depositor_comments
;

2020-11-03
Z value and formula fixed to values more according to usual
chemical conventions.                 miguel
;
_cod_original_formula_sum 'C288 H384 Cl12 Ga12 N16'
_cod_original_formula_weight 5332.15
_cod_original_formula_units_Z 1
_cod_database_code 4305709

loop_
_symmetry_equiv_pos_as_xyz
'x, y, z'
'-x, y+1/2, -z+1/2'
'-x, -y, -z'
'x, -y-1/2, z-1/2'

loop_
_atom_site_label
_atom_site_type_symbol
_atom_site_fract_x
_atom_site_fract_y
_atom_site_fract_z
_atom_site_U_iso_or_equiv
_atom_site_adp_type
_atom_site_occupancy
_atom_site_symmetry_multiplicity
_atom_site_calc_flag
_atom_site_refinement_flags
_atom_site_disorder_assembly
_atom_site_disorder_group
Ga1 Ga 0.85101(4) 0.20261(3) 0.153932(19) 0.02522(16) Uani 1 1 d . . .
Ga3 Ga 0.72066(4) 0.23207(3) 0.073131(19) 0.02887(17) Uani 1 1 d . . .
Cl4 Cl 0.84775(9) 0.26667(6) 0.22856(4) 0.0330(4) Uani 1 1 d . . .
Cl6 Cl 0.69194(10) 0.15373(7) 0.00977(5) 0.0575(5) Uani 1 1 d . . .
N1 N 0.9846(3) 0.20084(19) 0.15557(14) 0.0233(11) Uani 1 1 d . . .
N2 N 0.8464(3) 0.11339(19) 0.18239(15) 0.0227(11) Uani 1 1 d . . .
C3 C 0.6195(3) 0.1897(2) 0.20650(17) 0.0334(14) Uani 1 1 d . . .
H3A H 0.6381 0.2001 0.1677 0.040 Uiso 1 1 d R . .
H3B H 0.5523 0.1676 0.1889 0.040 Uiso 1 1 d R . .
C8 C 1.0266(3) 0.2403(3) 0.1182(2) 0.0259(14) Uani 1 1 d . . .
C10 C 0.7707(4) 0.0209(2) 0.12539(19) 0.0273(14) Uani 1 1 d . . .
C14 C 1.1492(3) 0.1748(3) 0.20887(15) 0.0298(14) Uani 1 1 d . . .
H14A H 1.1661 0.1773 0.1723 0.045 Uiso 1 1 calc R . .
H14B H 1.1802 0.1365 0.2302 0.045 Uiso 1 1 calc R . .
H14C H 1.1702 0.2149 0.2308 0.045 Uiso 1 1 calc R . .
C15 C 1.0435(4) 0.1681(3) 0.19862(19) 0.0248(13) Uani 1 1 d . . .
C16 C 1.0249(4) 0.2148(3) 0.0636(2) 0.0318(15) Uani 1 1 d . . .
C17 C 0.7647(4) 0.0707(3) 0.16558(18) 0.0250(14) Uani 1 1 d . . .
C18 C 1.0639(3) 0.3024(3) 0.13497(19) 0.0277(14) Uani 1 1 d . . .
C19 C 0.6113(4) -0.0115(3) 0.1290(2) 0.0443(17) Uani 1 1 d . . .
H19A H 0.5582 -0.0398 0.1163 0.053 Uiso 1 1 calc R . .
C21 C 0.6904(4) -0.0193(3) 0.10896(19) 0.0358(16) Uani 1 1 d . . .
H21A H 0.6910 -0.0538 0.0826 0.043 Uiso 1 1 calc R . .
C31 C 0.9867(4) 0.1468(3) 0.04623(19) 0.0375(16) Uani 1 1 d . . .
H31A H 0.9320 0.1390 0.0635 0.045 Uiso 1 1 calc R . .
C33 C 1.0664(4) 0.2542(3) 0.0292(2) 0.0403(16) Uani 1 1 d . . .
H33A H 1.0686 0.2379 -0.0071 0.048 Uiso 1 1 calc R . .
C37 C 0.6856(3) 0.1328(3) 0.23209(18) 0.0287(14) Uani 1 1 d . . .
C38 C 0.9075(3) 0.0428(2) 0.26548(17) 0.0405(16) Uani 1 1 d . . .
H38A H 0.8785 0.0043 0.2437 0.061 Uiso 1 1 calc R . .
H38B H 0.8658 0.0590 0.2885 0.061 Uiso 1 1 calc R . .
H38C H 0.9690 0.0305 0.2905 0.061 Uiso 1 1 calc R . .
C39 C 0.6870(4) 0.0779(3) 0.18790(19) 0.0294(14) Uani 1 1 d . . .
C45 C 1.0094(4) 0.1240(2) 0.23353(17) 0.0247(14) Uani 1 1 d . . .
H45A H 1.0537 0.1117 0.2678 0.030 Uiso 1 1 calc R . .
C52 C 1.1030(3) 0.3383(3) 0.0974(2) 0.0397(16) Uani 1 1 d . . .
H52A H 1.1299 0.3803 0.1086 0.048 Uiso 1 1 calc R . .
C54 C 0.9218(4) 0.0964(2) 0.2249(2) 0.0228(13) Uani 1 1 d . . .
C56 C 0.6089(4) 0.0378(3) 0.1677(2) 0.0401(16) Uani 1 1 d . . .
H56A H 0.5532 0.0443 0.1807 0.048 Uiso 1 1 calc R . .
C57 C 1.0629(4) 0.3318(3) 0.19176(19) 0.0348(15) Uani 1 1 d . . .
H57A H 1.0434 0.2967 0.2154 0.042 Uiso 1 1 calc R . .
C58 C 0.8568(4) 0.0100(3) 0.1030(2) 0.0395(16) Uani 1 1 d . . .
H58A H 0.8948 0.0515 0.1088 0.047 Uiso 1 1 calc R . .
C60 C 0.6485(4) 0.1014(2) 0.28092(18) 0.0421(16) Uani 1 1 d . . .
H60A H 0.6884 0.0636 0.2966 0.063 Uiso 1 1 calc R . .
H60B H 0.5828 0.0867 0.2659 0.063 Uiso 1 1 calc R . .
H60C H 0.6510 0.1340 0.3109 0.063 Uiso 1 1 calc R . .
C62 C 1.1036(4) 0.3147(3) 0.0450(2) 0.0432(16) Uani 1 1 d . . .
H62A H 1.1298 0.3402 0.0198 0.052 Uiso 1 1 calc R . .
C76 C 0.9887(4) 0.3875(3) 0.18326(17) 0.0447(17) Uani 1 1 d . . .
H76A H 0.9867 0.4056 0.2203 0.067 Uiso 1 1 calc R . .
H76B H 0.9261 0.3700 0.1641 0.067 Uiso 1 1 calc R . .
H76C H 1.0062 0.4223 0.1599 0.067 Uiso 1 1 calc R . .
C82 C 0.8300(4) -0.0050(3) 0.03909(19) 0.062(2) Uani 1 1 d . . .
H82A H 0.7835 0.0273 0.0192 0.093 Uiso 1 1 calc R . .
H82B H 0.8025 -0.0492 0.0327 0.093 Uiso 1 1 calc R . .
H82C H 0.8870 -0.0028 0.0245 0.093 Uiso 1 1 calc R . .
C98 C 0.9506(4) 0.1393(3) -0.01753(18) 0.0522(18) Uani 1 1 d . . .
H98A H 0.9085 0.1762 -0.0328 0.078 Uiso 1 1 calc R . .
H98B H 0.9155 0.0979 -0.0261 0.078 Uiso 1 1 calc R . .
H98C H 1.0045 0.1390 -0.0350 0.078 Uiso 1 1 calc R . .
C102 C 1.1608(4) 0.3584(3) 0.22457(19) 0.0503(18) Uani 1 1 d . . .
H10A H 1.2076 0.3228 0.2306 0.075 Uiso 1 1 calc R . .
H10B H 1.1563 0.3758 0.2614 0.075 Uiso 1 1 calc R . .
H10C H 1.1807 0.3936 0.2025 0.075 Uiso 1 1 calc R . .
C103 C 1.0612(4) 0.0950(3) 0.06932(19) 0.0534(18) Uani 1 1 d . . .
H10D H 1.0760 0.0951 0.1110 0.080 Uiso 1 1 calc R . .
H10E H 1.1188 0.1048 0.0569 0.080 Uiso 1 1 calc R . .
H10F H 1.0369 0.0516 0.0550 0.080 Uiso 1 1 calc R . .
C104 C 0.9206(4) -0.0451(3) 0.1340(2) 0.0603(19) Uani 1 1 d . . .
H10G H 0.9452 -0.0332 0.1740 0.090 Uiso 1 1 calc R . .
H10H H 0.9737 -0.0517 0.1165 0.090 Uiso 1 1 calc R . .
H10I H 0.8837 -0.0859 0.1313 0.090 Uiso 1 1 calc R . .
Ga2 Ga 0.61290(4) 0.32567(3) 0.04808(2) 0.02505(16) Uani 1 1 d . . .
Cl5 Cl 0.67479(9) 0.41558(6) 0.09717(5) 0.0355(4) Uani 1 1 d . . .
N3 N 0.4823(3) 0.3310(2) 0.05199(13) 0.0223(10) Uani 1 1 d . . .
N4 N 0.5905(3) 0.35351(19) -0.03062(13) 0.0216(11) Uani 1 1 d . . .
C5 C 0.4414(3) 0.3185(3) 0.14440(19) 0.0242(14) Uani 1 1 d . . .
C6 C 0.4101(4) 0.1997(3) 0.01714(18) 0.0338(15) Uani 1 1 d . . .
H6A H 0.4590 0.2241 0.0027 0.041 Uiso 1 1 calc R . .
C11 C 0.4076(3) 0.2305(3) 0.07383(18) 0.0253(13) Uani 1 1 d . . .
C12 C 0.4427(3) 0.2925(3) 0.09116(18) 0.0189(12) Uani 1 1 d . . .
C13 C 0.4840(4) 0.3836(3) 0.16709(19) 0.0308(15) Uani 1 1 d . . .
H13A H 0.5003 0.4076 0.1349 0.037 Uiso 1 1 calc R . .
C22 C 0.5315(3) 0.4437(2) -0.09841(16) 0.0274(14) Uani 1 1 d . . .
H22A H 0.5490 0.4163 -0.1274 0.041 Uiso 1 1 calc R . .
H22B H 0.5789 0.4784 -0.0864 0.041 Uiso 1 1 calc R . .
H22C H 0.4691 0.4636 -0.1143 0.041 Uiso 1 1 calc R . .
C24 C 0.6085(4) 0.2759(3) -0.10419(19) 0.0330(15) Uani 1 1 d . . .
C25 C 0.3600(4) 0.2193(3) 0.1619(2) 0.0370(15) Uani 1 1 d . . .
H25A H 0.3311 0.1946 0.1862 0.044 Uiso 1 1 calc R . .
C26 C 0.5275(4) 0.4015(3) -0.04777(18) 0.0229(13) Uani 1 1 d . . .
C27 C 0.4268(4) 0.3783(2) 0.02172(18) 0.0225(13) Uani 1 1 d . . .
C28 C 0.7829(4) 0.4074(3) -0.0224(2) 0.0342(15) Uani 1 1 d . . .
H28A H 0.7325 0.4272 -0.0062 0.041 Uiso 1 1 calc R . .
C32 C 0.3643(3) 0.1942(3) 0.1098(2) 0.0361(15) Uani 1 1 d . . .
H32A H 0.3378 0.1522 0.0982 0.043 Uiso 1 1 calc R . .
C40 C 0.6470(4) 0.3278(3) -0.06638(18) 0.0236(13) Uani 1 1 d . . .
C43 C 0.3977(3) 0.2798(3) 0.17840(18) 0.0309(15) Uani 1 1 d . . .
H43A H 0.3942 0.2965 0.2144 0.037 Uiso 1 1 calc R . .
C44 C 0.4565(3) 0.4155(2) -0.02092(17) 0.0225(13) Uani 1 1 d . . .
H44A H 0.4228 0.4553 -0.0323 0.027 Uiso 1 1 calc R . .
C49 C 0.5066(4) 0.2557(3) -0.11651(19) 0.0411(16) Uani 1 1 d . . .
H49A H 0.4805 0.2714 -0.0845 0.049 Uiso 1 1 calc R . .
C51 C 0.4945(4) 0.1819(3) -0.12058(18) 0.0538(18) Uani 1 1 d . . .
H51A H 0.4271 0.1708 -0.1266 0.081 Uiso 1 1 calc R . .
H51B H 0.5308 0.1615 -0.0852 0.081 Uiso 1 1 calc R . .
H51C H 0.5177 0.1654 -0.1525 0.081 Uiso 1 1 calc R . .
C61 C 0.4492(3) 0.2881(3) -0.17113(19) 0.0515(17) Uani 1 1 d . . .
H61A H 0.4545 0.3360 -0.1673 0.077 Uiso 1 1 calc R . .
H61B H 0.3824 0.2752 -0.1779 0.077 Uiso 1 1 calc R . .
H61C H 0.4739 0.2739 -0.2032 0.077 Uiso 1 1 calc R . .
C63 C 0.7384(4) 0.3488(3) -0.05969(19) 0.0352(16) Uani 1 1 d . . .
C65 C 0.7957(4) 0.3171(3) -0.0903(2) 0.0513(18) Uani 1 1 d . . .
H65A H 0.8592 0.3314 -0.0862 0.062 Uiso 1 1 calc R . .
C69 C 0.3162(4) 0.2090(3) -0.02603(18) 0.060(2) Uani 1 1 d . . .
H69A H 0.3012 0.2560 -0.0302 0.090 Uiso 1 1 calc R . .
H69B H 0.2662 0.1861 -0.0132 0.090 Uiso 1 1 calc R . .
H69C H 0.3204 0.1910 -0.0628 0.090 Uiso 1 1 calc R . .
C71 C 0.4398(4) 0.1281(3) 0.02237(18) 0.0451(17) Uani 1 1 d . . .
H71A H 0.4549 0.1138 -0.0129 0.068 Uiso 1 1 calc R . .
H71B H 0.3878 0.1013 0.0292 0.068 Uiso 1 1 calc R . .
H71C H 0.4960 0.1230 0.0542 0.068 Uiso 1 1 calc R . .
C73 C 0.5777(4) 0.3713(2) 0.21286(18) 0.0469(17) Uani 1 1 d . . .
H73A H 0.6204 0.3446 0.1966 0.070 Uiso 1 1 calc R . .
H73B H 0.5639 0.3480 0.2452 0.070 Uiso 1 1 calc R . .
H73C H 0.6081 0.4135 0.2257 0.070 Uiso 1 1 calc R . .
C75 C 0.7606(5) 0.2658(3) -0.12601(19) 0.0448(17) Uani 1 1 d . . .
H75A H 0.8001 0.2437 -0.1458 0.054 Uiso 1 1 calc R . .
C79 C 0.3318(3) 0.3928(2) 0.03053(17) 0.0331(15) Uani 1 1 d . . .
H79A H 0.3383 0.4070 0.0699 0.050 Uiso 1 1 calc R . .
H79B H 0.2923 0.3531 0.0230 0.050 Uiso 1 1 calc R . .
H79C H 0.3017 0.4279 0.0045 0.050 Uiso 1 1 calc R . .
C83 C 0.6681(4) 0.2467(3) -0.13281(18) 0.0391(16) Uani 1 1 d . . .
H83A H 0.6441 0.2119 -0.1584 0.047 Uiso 1 1 calc R . .
C87 C 0.8638(4) 0.3847(3) 0.02756(19) 0.061(2) Uani 1 1 d . . .
H87A H 0.8849 0.4217 0.0535 0.092 Uiso 1 1 calc R . .
H87B H 0.9170 0.3689 0.0132 0.092 Uiso 1 1 calc R . .
H87C H 0.8411 0.3491 0.0479 0.092 Uiso 1 1 calc R . .
C88 C 0.8184(4) 0.4608(3) -0.0555(2) 0.0535(18) Uani 1 1 d . . .
H88A H 0.7655 0.4771 -0.0858 0.080 Uiso 1 1 calc R . .
H88B H 0.8677 0.4427 -0.0722 0.080 Uiso 1 1 calc R . .
H88C H 0.8449 0.4971 -0.0299 0.080 Uiso 1 1 calc R . .
C107 C 0.4191(4) 0.4274(3) 0.19066(19) 0.059(2) Uani 1 1 d . . .
H10L H 0.3563 0.4289 0.1638 0.089 Uiso 1 1 calc R . .
H10M H 0.4457 0.4718 0.1963 0.089 Uiso 1 1 calc R . .
H10N H 0.4130 0.4097 0.2271 0.089 Uiso 1 1 calc R . .
C47 C 0.0885(6) 0.2619(3) 0.3571(2) 0.103(3) Uani 1 1 d . . .
H47A H 0.1297 0.2818 0.3354 0.155 Uiso 1 1 calc R . .
H47B H 0.0939 0.2865 0.3925 0.155 Uiso 1 1 calc R . .
H47C H 0.0225 0.2630 0.3344 0.155 Uiso 1 1 calc R . .
C68 C 0.2033(5) 0.1663(4) 0.36452(19) 0.057(2) Uani 1 1 d . . .
H68A H 0.2471 0.1946 0.3531 0.068 Uiso 1 1 calc R . .
C94 C 0.1644(6) 0.0593(3) 0.3912(2) 0.058(2) Uani 1 1 d . . .
H94A H 0.1792 0.0139 0.3970 0.069 Uiso 1 1 calc R . .
C95 C 0.1180(6) 0.1920(4) 0.3708(2) 0.055(2) Uani 1 1 d . . .
C96 C 0.0838(5) 0.0823(4) 0.3994(2) 0.0491(18) Uani 1 1 d . . .
H96A H 0.0425 0.0538 0.4128 0.059 Uiso 1 1 calc R . .
C106 C 0.0593(5) 0.1473(4) 0.3885(2) 0.058(2) Uani 1 1 d . . .
H10K H -0.0001 0.1621 0.3934 0.069 Uiso 1 1 calc R . .
C109 C 0.2263(5) 0.1003(5) 0.3745(2) 0.064(2) Uani 1 1 d . . .
H10P H 0.2849 0.0838 0.3696 0.077 Uiso 1 1 calc R . .
C66 C 0.8216(5) 0.4637(3) 0.2533(2) 0.105(3) Uani 1 1 d . . .
H66A H 0.8390 0.4173 0.2518 0.158 Uiso 1 1 calc R . .
H66B H 0.8793 0.4905 0.2634 0.158 Uiso 1 1 calc R . .
H66C H 0.7827 0.4774 0.2160 0.158 Uiso 1 1 calc R . .
C81 C 0.7693(5) 0.4721(4) 0.2946(3) 0.061(2) Uani 1 1 d . . .
C92 C 0.6596(7) 0.4945(6) 0.3728(4) 0.107(4) Uani 1 1 d . . .
H92A H 0.6235 0.5033 0.3996 0.128 Uiso 1 1 calc R . .
C105 C 0.7777(4) 0.4337(3) 0.3408(3) 0.0549(19) Uani 1 1 d . . .
H10J H 0.8228 0.3989 0.3474 0.066 Uiso 1 1 calc R . .
C108 C 0.7034(6) 0.5239(4) 0.2876(4) 0.093(3) Uani 1 1 d . . .
H10O H 0.6974 0.5519 0.2556 0.111 Uiso 1 1 calc R . .
C110 C 0.7211(7) 0.4440(5) 0.3797(3) 0.098(3) Uani 1 1 d . . .
H11A H 0.7265 0.4149 0.4110 0.118 Uiso 1 1 calc R . .
C111 C 0.6508(8) 0.5357(5) 0.3217(5) 0.128(4) Uani 1 1 d . . .
H11B H 0.6063 0.5708 0.3140 0.153 Uiso 1 1 calc R . .

loop_
_atom_site_aniso_label
_atom_site_aniso_U_11
_atom_site_aniso_U_22
_atom_site_aniso_U_33
_atom_site_aniso_U_23
_atom_site_aniso_U_13
_atom_site_aniso_U_12
Ga1 0.0274(4) 0.0235(4) 0.0249(3) 0.0002(3) 0.0069(3) 0.0019(3)
Ga3 0.0319(4) 0.0273(4) 0.0271(3) 0.0027(3) 0.0068(3) 0.0024(3)
Cl4 0.0462(10) 0.0215(9) 0.0349(7) -0.0062(6) 0.0171(6) -0.0012(8)
Cl6 0.0679(12) 0.0507(12) 0.0422(9) -0.0186(7) -0.0082(8) 0.0195(10)
N1 0.031(3) 0.016(3) 0.021(2) 0.0062(19) 0.002(2) -0.005(2)
N2 0.018(3) 0.021(3) 0.031(3) -0.004(2) 0.009(2) 0.001(2)
C3 0.027(4) 0.024(4) 0.047(3) 0.006(3) 0.005(3) -0.002(3)
C8 0.017(3) 0.031(4) 0.031(3) -0.001(3) 0.006(3) -0.003(3)
C10 0.040(4) 0.013(4) 0.025(3) -0.003(3) 0.000(3) 0.000(3)
C14 0.022(4) 0.038(4) 0.026(3) -0.003(3) -0.001(2) 0.004(3)
C15 0.019(4) 0.024(4) 0.032(3) -0.013(3) 0.009(3) -0.001(3)
C16 0.028(4) 0.041(5) 0.028(3) 0.003(3) 0.010(3) 0.002(3)
C17 0.030(4) 0.021(4) 0.020(3) 0.009(3) 0.000(3) -0.002(3)
C18 0.015(3) 0.046(4) 0.022(3) 0.001(3) 0.004(2) -0.005(3)
C19 0.038(5) 0.037(5) 0.057(4) -0.018(3) 0.010(3) -0.019(4)
C21 0.048(5) 0.020(4) 0.042(4) -0.018(3) 0.016(3) -0.009(3)
C31 0.047(4) 0.042(5) 0.027(3) -0.003(3) 0.015(3) 0.006(4)
C33 0.031(4) 0.059(5) 0.034(3) -0.010(3) 0.015(3) 0.001(4)
C37 0.041(4) 0.024(4) 0.030(3) 0.002(3) 0.026(3) 0.006(3)
C38 0.051(4) 0.025(4) 0.040(3) 0.005(3) 0.001(3) 0.000(3)
C39 0.021(4) 0.039(4) 0.027(3) 0.006(3) 0.003(3) 0.003(3)
C45 0.026(4) 0.028(4) 0.016(3) 0.000(2) -0.003(3) -0.001(3)
C52 0.028(4) 0.039(4) 0.048(4) 0.006(3) 0.001(3) -0.011(3)
C54 0.020(4) 0.017(4) 0.034(3) -0.004(3) 0.011(3) 0.002(3)
C56 0.019(4) 0.041(5) 0.061(4) -0.006(3) 0.012(3) -0.002(3)
C57 0.028(4) 0.031(4) 0.046(4) -0.001(3) 0.011(3) -0.002(3)
C58 0.057(5) 0.028(4) 0.042(4) -0.011(3) 0.028(3) -0.005(3)
C60 0.054(4) 0.034(4) 0.043(3) -0.014(3) 0.022(3) -0.009(3)
C62 0.037(4) 0.058(5) 0.037(4) 0.011(3) 0.014(3) 0.004(4)
C76 0.059(5) 0.045(5) 0.030(3) -0.012(3) 0.010(3) -0.018(4)
C82 0.079(5) 0.059(5) 0.055(4) -0.018(3) 0.030(3) 0.008(4)
C98 0.074(5) 0.042(5) 0.043(4) -0.007(3) 0.018(3) -0.006(4)
C102 0.046(5) 0.055(5) 0.048(4) -0.004(3) 0.009(3) -0.012(4)
C103 0.061(5) 0.045(5) 0.056(4) -0.020(3) 0.019(3) 0.005(4)
C104 0.066(5) 0.054(5) 0.058(4) 0.000(3) 0.010(3) 0.021(4)
Ga2 0.0278(4) 0.0240(4) 0.0224(3) 0.0008(3) 0.0045(3) 0.0001(3)
Cl5 0.0396(10) 0.0344(10) 0.0310(8) -0.0064(6) 0.0061(7) -0.0071(8)
N3 0.032(3) 0.022(3) 0.015(2) -0.0015(19) 0.0075(19) -0.001(2)
N4 0.027(3) 0.020(3) 0.018(2) -0.0075(19) 0.006(2) 0.002(2)
C5 0.025(4) 0.019(4) 0.030(3) 0.009(3) 0.010(3) 0.010(3)
C6 0.038(4) 0.035(4) 0.027(3) -0.003(3) 0.006(3) -0.012(3)
C11 0.028(4) 0.023(4) 0.023(3) 0.003(3) 0.003(2) -0.010(3)
C12 0.016(3) 0.022(3) 0.021(3) 0.009(3) 0.007(2) 0.005(3)
C13 0.043(4) 0.028(4) 0.022(3) 0.002(3) 0.010(3) -0.001(3)
C22 0.025(4) 0.029(4) 0.026(3) 0.008(2) 0.003(2) -0.004(3)
C24 0.054(5) 0.027(4) 0.022(3) 0.004(3) 0.018(3) 0.019(3)
C25 0.033(4) 0.042(5) 0.037(4) 0.016(3) 0.012(3) 0.001(3)
C26 0.022(4) 0.023(4) 0.024(3) -0.005(3) 0.007(3) -0.010(3)
C27 0.032(4) 0.011(3) 0.023(3) -0.005(2) 0.003(3) -0.005(3)
C28 0.016(4) 0.045(4) 0.046(4) -0.007(3) 0.016(3) 0.000(3)
C32 0.033(4) 0.027(4) 0.043(4) 0.012(3) 0.000(3) -0.007(3)
C40 0.025(4) 0.025(4) 0.021(3) 0.010(3) 0.006(3) -0.002(3)
C43 0.039(4) 0.029(4) 0.025(3) 0.002(3) 0.008(3) 0.003(3)
C44 0.011(3) 0.027(4) 0.029(3) -0.004(3) 0.005(2) 0.002(3)
C49 0.054(5) 0.039(5) 0.034(3) -0.007(3) 0.018(3) -0.008(4)
C51 0.075(5) 0.045(5) 0.042(3) -0.001(3) 0.015(3) -0.016(4)
C61 0.042(4) 0.054(5) 0.059(4) -0.007(3) 0.014(3) 0.003(4)
C63 0.045(5) 0.038(4) 0.027(3) 0.000(3) 0.017(3) 0.009(4)
C65 0.038(4) 0.073(6) 0.046(4) 0.002(3) 0.015(3) 0.012(4)
C69 0.081(5) 0.044(5) 0.040(4) -0.008(3) -0.012(3) 0.010(4)
C71 0.064(5) 0.032(4) 0.041(4) 0.000(3) 0.015(3) -0.004(4)
C73 0.072(5) 0.029(4) 0.040(4) -0.004(3) 0.014(3) -0.013(3)
C75 0.062(5) 0.050(5) 0.027(3) -0.007(3) 0.019(3) 0.013(4)
C79 0.031(4) 0.036(4) 0.033(3) 0.007(2) 0.009(3) 0.017(3)
C83 0.051(5) 0.035(4) 0.028(3) -0.005(3) 0.003(3) 0.003(4)
C87 0.031(4) 0.104(6) 0.045(4) -0.027(3) 0.002(3) -0.012(4)
C88 0.045(5) 0.054(5) 0.071(4) -0.016(3) 0.032(3) -0.011(4)
C107 0.105(6) 0.041(5) 0.047(4) 0.004(3) 0.047(4) 0.015(4)
C47 0.194(9) 0.043(5) 0.058(4) -0.008(4) 0.003(4) 0.014(6)
C68 0.047(5) 0.098(7) 0.024(3) 0.004(4) 0.005(3) -0.031(5)
C94 0.067(6) 0.058(6) 0.042(4) -0.001(3) 0.002(4) 0.007(5)
C95 0.060(6) 0.074(7) 0.030(4) -0.028(4) 0.009(3) -0.008(5)
C96 0.056(6) 0.057(6) 0.036(4) 0.001(3) 0.014(3) -0.004(4)
C106 0.047(5) 0.086(7) 0.044(4) -0.021(4) 0.020(3) 0.019(5)
C109 0.035(5) 0.117(8) 0.030(4) -0.005(4) -0.010(3) 0.030(5)
C66 0.114(7) 0.135(8) 0.082(5) -0.057(5) 0.055(5) -0.086(6)
C81 0.061(6) 0.066(6) 0.052(5) -0.010(4) 0.005(4) -0.044(5)
C92 0.075(8) 0.117(12) 0.143(9) -0.089(8) 0.054(7) -0.045(7)
C105 0.046(5) 0.054(5) 0.059(5) -0.006(4) 0.004(4) -0.016(4)
C108 0.044(7) 0.021(6) 0.202(11) -0.017(6) 0.011(6) -0.015(5)
C110 0.105(9) 0.105(10) 0.080(6) -0.017(6) 0.015(6) -0.063(7)
C111 0.079(10) 0.075(9) 0.214(14) -0.056(8) 0.009(9) -0.016(7)

loop_
_atom_type_symbol
_atom_type_description
_atom_type_scat_dispersion_real
_atom_type_scat_dispersion_imag
_atom_type_scat_source
C C 0.0033 0.0016 'International Tables Vol C Tables 4.2.6.8 and 6.1.1.4'
H H 0.0000 0.0000 'International Tables Vol C Tables 4.2.6.8 and 6.1.1.4'
Cl Cl 0.1484 0.1585 'International Tables Vol C Tables 4.2.6.8 and 6.1.1.4'
Ga Ga 0.2307 1.6083 'International Tables Vol C Tables 4.2.6.8 and 6.1.1.4'
N N 0.0061 0.0033 'International Tables Vol C Tables 4.2.6.8 and 6.1.1.4'

loop_
_geom_angle_atom_site_label_1
_geom_angle_atom_site_label_2
_geom_angle_atom_site_label_3
_geom_angle
_geom_angle_site_symmetry_1
_geom_angle_site_symmetry_3
_geom_angle_publ_flag
N1 Ga1 N2 95.69(16) . . ?
N1 Ga1 Cl4 102.64(11) . . ?
N2 Ga1 Cl4 104.14(10) . . ?
N1 Ga1 Ga3 126.59(10) . . ?
N2 Ga1 Ga3 115.18(12) . . ?
Cl4 Ga1 Ga3 109.79(4) . . ?
Cl6 Ga3 Ga1 111.20(4) . . ?
Cl6 Ga3 Ga2 113.29(4) . . ?
Ga1 Ga3 Ga2 135.48(3) . . ?
C15 N1 C8 118.1(4) . . ?
C15 N1 Ga1 117.7(3) . . ?
C8 N1 Ga1 123.6(3) . . ?
C54 N2 C17 121.0(4) . . ?
C54 N2 Ga1 114.6(3) . . ?
C17 N2 Ga1 123.9(3) . . ?
C18 C8 C16 121.3(5) . . ?
C18 C8 N1 120.7(4) . . ?
C16 C8 N1 118.0(5) . . ?
C21 C10 C17 114.9(5) . . ?
C21 C10 C58 121.4(5) . . ?
C17 C10 C58 123.7(5) . . ?
N1 C15 C45 121.9(5) . . ?
N1 C15 C14 120.6(4) . . ?
C45 C15 C14 117.4(5) . . ?
C8 C16 C33 116.1(5) . . ?
C8 C16 C31 121.0(5) . . ?
C33 C16 C31 122.8(5) . . ?
C39 C17 C10 122.9(5) . . ?
C39 C17 N2 121.4(5) . . ?
C10 C17 N2 115.7(5) . . ?
C52 C18 C8 118.3(5) . . ?
C52 C18 C57 119.4(5) . . ?
C8 C18 C57 122.3(5) . . ?
C21 C19 C56 119.6(5) . . ?
C19 C21 C10 123.2(5) . . ?
C16 C31 C103 110.8(5) . . ?
C16 C31 C98 112.7(4) . . ?
C103 C31 C98 110.0(4) . . ?
C62 C33 C16 123.4(5) . . ?
C3 C37 C39 112.2(4) . . ?
C3 C37 C60 108.5(4) . . ?
C39 C37 C60 107.4(4) . . ?
C17 C39 C56 118.7(5) . . ?
C17 C39 C37 120.2(5) . . ?
C56 C39 C37 121.0(5) . . ?
C54 C45 C15 129.0(5) . . ?
C62 C52 C18 121.7(5) . . ?
C45 C54 N2 124.2(5) . . ?
C45 C54 C38 118.1(5) . . ?
N2 C54 C38 117.6(5) . . ?
C39 C56 C19 120.6(5) . . ?
C18 C57 C102 113.1(4) . . ?
C18 C57 C76 109.6(4) . . ?
C102 C57 C76 109.6(4) . . ?
C10 C58 C82 111.9(4) . . ?
C10 C58 C104 112.9(4) . . ?
C82 C58 C104 108.8(4) . . ?
C33 C62 C52 119.1(5) . . ?
N3 Ga2 N4 96.19(16) . . ?
N3 Ga2 Cl5 101.34(12) . . ?
N4 Ga2 Cl5 103.40(12) . . ?
N3 Ga2 Ga3 127.60(12) . . ?
N4 Ga2 Ga3 114.28(12) . . ?
Cl5 Ga2 Ga3 110.79(4) . . ?
C27 N3 C12 117.3(4) . . ?
C27 N3 Ga2 118.4(3) . . ?
C12 N3 Ga2 123.8(3) . . ?
C26 N4 C40 122.1(4) . . ?
C26 N4 Ga2 117.0(3) . . ?
C40 N4 Ga2 120.6(3) . . ?
C12 C5 C43 116.5(5) . . ?
C12 C5 C13 124.7(4) . . ?
C43 C5 C13 118.8(4) . . ?
C69 C6 C71 111.6(4) . . ?
C69 C6 C11 110.7(4) . . ?
C71 C6 C11 113.0(4) . . ?
C12 C11 C32 118.5(4) . . ?
C12 C11 C6 124.0(4) . . ?
C32 C11 C6 117.5(5) . . ?
C11 C12 C5 122.2(4) . . ?
C11 C12 N3 117.8(4) . . ?
C5 C12 N3 119.9(5) . . ?
C5 C13 C107 114.7(4) . . ?
C5 C13 C73 109.2(4) . . ?
C107 C13 C73 110.1(4) . . ?
C83 C24 C40 116.9(5) . . ?
C83 C24 C49 119.9(5) . . ?
C40 C24 C49 123.1(5) . . ?
C43 C25 C32 119.7(5) . . ?
N4 C26 C44 122.7(4) . . ?
N4 C26 C22 120.4(4) . . ?
C44 C26 C22 116.9(5) . . ?
N3 C27 C44 121.4(5) . . ?
N3 C27 C79 121.1(4) . . ?
C44 C27 C79 117.5(4) . . ?
C88 C28 C87 109.9(4) . . ?
C88 C28 C63 113.0(4) . . ?
C87 C28 C63 111.1(5) . . ?
C25 C32 C11 120.3(5) . . ?
C63 C40 C24 121.6(5) . . ?
C63 C40 N4 120.1(5) . . ?
C24 C40 N4 118.0(5) . . ?
C25 C43 C5 122.7(5) . . ?
C26 C44 C27 129.0(5) . . ?
C24 C49 C51 112.3(5) . . ?
C24 C49 C61 110.7(4) . . ?
C51 C49 C61 110.0(4) . . ?
C40 C63 C65 118.9(5) . . ?
C40 C63 C28 124.5(5) . . ?
C65 C63 C28 116.6(5) . . ?
C75 C65 C63 120.5(6) . . ?
C83 C75 C65 119.3(5) . . ?
C75 C83 C24 122.8(5) . . ?
C109 C68 C95 121.8(7) . . ?
C96 C94 C109 120.4(7) . . ?
C68 C95 C106 115.0(7) . . ?
C68 C95 C47 123.1(8) . . ?
C106 C95 C47 121.8(8) . . ?
C94 C96 C106 120.5(7) . . ?
C96 C106 C95 122.6(7) . . ?
C68 C109 C94 119.7(7) . . ?
C105 C81 C108 116.8(7) . . ?
C105 C81 C66 124.7(9) . . ?
C108 C81 C66 118.5(8) . . ?
C110 C92 C111 117.0(10) . . ?
C81 C105 C110 121.6(7) . . ?
C111 C108 C81 124.1(11) . . ?
C92 C110 C105 120.6(9) . . ?
C108 C111 C92 119.8(12) . . ?

loop_
_geom_bond_atom_site_label_1
_geom_bond_atom_site_label_2
_geom_bond_distance
_geom_bond_site_symmetry_2
_geom_bond_publ_flag
Ga1 N1 1.934(4) . ?
Ga1 N2 1.948(4) . ?
Ga1 Cl4 2.2424(12) . ?
Ga1 Ga3 2.4376(7) . ?
Ga3 Cl6 2.1813(14) . ?
Ga3 Ga2 2.4436(8) . ?
N1 C15 1.350(5) . ?
N1 C8 1.457(5) . ?
N2 C54 1.350(5) . ?
N2 C17 1.445(6) . ?
C3 C37 1.533(6) . ?
C8 C18 1.394(6) . ?
C8 C16 1.419(6) . ?
C10 C21 1.401(6) . ?
C10 C17 1.423(6) . ?
C10 C58 1.502(6) . ?
C14 C15 1.500(5) . ?
C15 C45 1.408(6) . ?
C16 C33 1.399(6) . ?
C16 C31 1.511(7) . ?
C17 C39 1.378(6) . ?
C18 C52 1.397(6) . ?
C18 C57 1.507(6) . ?
C19 C21 1.366(6) . ?
C19 C56 1.383(6) . ?
C31 C103 1.514(6) . ?
C31 C98 1.513(5) . ?
C33 C62 1.360(6) . ?
C37 C39 1.552(6) . ?
C37 C60 1.558(6) . ?
C38 C54 1.517(6) . ?
C39 C56 1.384(6) . ?
C45 C54 1.360(6) . ?
C52 C62 1.362(6) . ?
C57 C102 1.546(6) . ?
C57 C76 1.542(6) . ?
C58 C82 1.532(5) . ?
C58 C104 1.527(6) . ?
Ga2 N3 1.929(4) . ?
Ga2 N4 1.941(3) . ?
Ga2 Cl5 2.2441(13) . ?
N3 C27 1.349(5) . ?
N3 C12 1.457(5) . ?
N4 C26 1.332(5) . ?
N4 C40 1.435(5) . ?
C5 C12 1.401(5) . ?
C5 C43 1.402(6) . ?
C5 C13 1.506(6) . ?
C6 C69 1.511(6) . ?
C6 C71 1.514(6) . ?
C6 C11 1.522(6) . ?
C11 C12 1.385(6) . ?
C11 C32 1.408(6) . ?
C13 C107 1.511(6) . ?
C13 C73 1.549(6) . ?
C22 C26 1.512(5) . ?
C24 C83 1.374(6) . ?
C24 C40 1.418(6) . ?
C24 C49 1.494(7) . ?
C25 C43 1.366(6) . ?
C25 C32 1.381(5) . ?
C26 C44 1.382(6) . ?
C27 C44 1.434(6) . ?
C27 C79 1.480(6) . ?
C28 C88 1.517(6) . ?
C28 C87 1.534(6) . ?
C28 C63 1.538(6) . ?
C40 C63 1.367(6) . ?
C49 C51 1.512(6) . ?
C49 C61 1.528(6) . ?
C63 C65 1.404(6) . ?
C65 C75 1.372(7) . ?
C75 C83 1.371(6) . ?
C47 C95 1.497(8) . ?
C68 C109 1.389(8) . ?
C68 C95 1.391(8) . ?
C94 C96 1.322(7) . ?
C94 C109 1.361(8) . ?
C95 C106 1.387(8) . ?
C96 C106 1.377(7) . ?
C66 C81 1.412(7) . ?
C81 C105 1.347(7) . ?
C81 C108 1.406(9) . ?
C92 C110 1.344(10) . ?
C92 C111 1.476(11) . ?
C105 C110 1.417(9) . ?
C108 C111 1.283(10) . ?
